data_1517963
loop_
_publ_author_name
'Jiang, Jiuxing'
'Yun, Yifeng'
'Zou, Xiaodong'
'Jorda, Jose Luis'
'Corma, Avelino'

_publ_section_title
;
 ITQ-54: a multi-dimensional extra-large pore zeolite with 20 \\times 14
 \\times 12-ring channels
;
_journal_issue 1
_journal_name_full 'Chem. Sci.'
_journal_page_first 480
_journal_paper_doi 10.1039/C4SC02577F
_journal_volume 6
_journal_year 2015
_chemical_formula_sum 'F0.5 O32.5 Si16'
_chemical_formula_weight 978.78
_chemical_name_systematic
; 
 ? 
;
_space_group_IT_number 71
_symmetry_space_group_name_Hall '-I 2 2'
_symmetry_space_group_name_H-M 'I m m m'
_atom_sites_solution_hydrogens geom
_atom_sites_solution_primary direct
_atom_sites_solution_secondary difmap
_audit_creation_method SHELXL-97
_cell_angle_alpha 90.00
_cell_angle_beta 90.00
_cell_angle_gamma 90.00
_cell_formula_units_Z 8
_cell_length_a 26.5850(3)
_cell_length_b 24.9260(3)
_cell_length_c 15.9390(3)
_cell_measurement_temperature 293(2)
_cell_volume 10562.1(3)
_computing_structure_refinement 'SHELXL-97 (Sheldrick, 1997)'
_computing_structure_solution 'SHELXS-97 (Sheldrick, 1990)'
_diffrn_measured_fraction_theta_full 0.627
_diffrn_measured_fraction_theta_max 0.627
_diffrn_radiation_source LaB6
_diffrn_radiation_type 'Electron 200kV'
_diffrn_radiation_wavelength 0.0197
_diffrn_reflns_av_R_equivalents 0.3246
_diffrn_reflns_av_sigmaI/netI 0.1295
_diffrn_reflns_limit_h_max 26
_diffrn_reflns_limit_h_min -26
_diffrn_reflns_limit_k_max 19
_diffrn_reflns_limit_k_min -19
_diffrn_reflns_limit_l_max 15
_diffrn_reflns_limit_l_min -15
_diffrn_reflns_number 10593
_diffrn_reflns_theta_full 20.79
_diffrn_reflns_theta_max 20.79
_diffrn_reflns_theta_min 1.12
_exptl_absorpt_coefficient_mu 0.000
_exptl_crystal_density_diffrn 1.231
_exptl_crystal_density_method 'not measured'
_exptl_crystal_F_000 1269
_refine_diff_density_max 0.307
_refine_diff_density_min -0.286
_refine_diff_density_rms 0.059
_refine_ls_extinction_coef 0.019(7)
_refine_ls_extinction_expression Fc^*^=kFc[1+0.001xFc^2^\l^3^/sin(2\q)]^-1/4^
_refine_ls_extinction_method SHELXL
_refine_ls_goodness_of_fit_ref 3.133
_refine_ls_hydrogen_treatment mixed
_refine_ls_matrix_type full
_refine_ls_number_parameters 112
_refine_ls_number_reflns 1913
_refine_ls_number_restraints 36
_refine_ls_restrained_S_all 3.132
_refine_ls_R_factor_all 0.3174
_refine_ls_R_factor_gt 0.2892
_refine_ls_shift/su_max 0.021
_refine_ls_shift/su_mean 0.002
_refine_ls_structure_factor_coef Fsqd
_refine_ls_weighting_details 'calc w=1/[\s^2^(Fo^2^)+(0.1000P)^2^+0.0000P] where P=(Fo^2^+2Fc^2^)/3'
_refine_ls_weighting_scheme calc
_refine_ls_wR_factor_gt 0.5607
_refine_ls_wR_factor_ref 0.6068
_reflns_number_gt 1472
_reflns_number_total 1913
_reflns_threshold_expression >2sigma(I)
_cod_data_source_file c4sc02577f3.cif
_cod_data_source_block ITQ-54_as-made_RED
_cod_depositor_comments 'Adding full bibliography for 1517963.cif.'
_cod_original_formula_sum 'F0.50 O32.50 Si16'
_cod_database_code 1517963

loop_
_symmetry_equiv_pos_as_xyz
'x, y, z'
'-x, -y, z'
'-x, y, -z'
'x, -y, -z'
'x+1/2, y+1/2, z+1/2'
'-x+1/2, -y+1/2, z+1/2'
'-x+1/2, y+1/2, -z+1/2'
'x+1/2, -y+1/2, -z+1/2'
'-x, -y, -z'
'x, y, -z'
'x, -y, z'
'-x, y, z'
'-x+1/2, -y+1/2, -z+1/2'
'x+1/2, y+1/2, -z+1/2'
'x+1/2, -y+1/2, z+1/2'
'-x+1/2, y+1/2, z+1/2'

loop_
_atom_site_label
_atom_site_type_symbol
_atom_site_fract_x
_atom_site_fract_y
_atom_site_fract_z
_atom_site_U_iso_or_equiv
_atom_site_adp_type
_atom_site_occupancy
_atom_site_symmetry_multiplicity
_atom_site_calc_flag
_atom_site_refinement_flags
Si1 Si 0.4414(3) 0.2696(4) 0.0964(6) 0.052(3) Uiso 1 1 d D
Si2 Si 0.2070(3) 0.1565(5) 0.2529(7) 0.069(3) Uiso 1 1 d D
Si3 Si 0.2493(3) 0.2103(5) 0.0980(6) 0.061(3) Uiso 1 1 d D
Si4 Si 0.0567(3) 0.1061(5) 0.4032(7) 0.066(3) Uiso 1 1 d D
Si5 Si 0.1973(3) 0.3167(5) 0.1491(6) 0.069(3) Uiso 1 1 d D
Si6 Si 0.1539(3) 0.0614(4) 0.3299(6) 0.063(3) Uiso 1 1 d D
Si7 Si 0.3473(3) 0.2371(5) 0.1951(6) 0.058(3) Uiso 1 1 d D
Si8 Si 0.2122(6) 0.0639(6) 0.5000 0.102(7) Uiso 1 2 d SD
Si9 Si 0.1787(5) 0.3902(7) 0.0000 0.083(5) Uiso 1 2 d SD
O1 O 0.4046(6) 0.2339(10) 0.1563(13) 0.111(7) Uiso 1 1 d D
O2 O 0.2487(14) 0.1896(18) 0.0000 0.144(13) Uiso 1 2 d SD
O3 O 0.2225(17) 0.0000 0.5000 0.124(15) Uiso 1 4 d SD
O4 O 0.4335(12) 0.2497(17) 0.0000 0.132(12) Uiso 1 2 d SD
O5 O 0.0000 0.0988(18) 0.3693(19) 0.114(10) Uiso 1 2 d SD
O6 O 0.1653(7) 0.3537(11) 0.0822(13) 0.122(8) Uiso 1 1 d D
O7 O 0.1810(10) 0.0806(12) 0.4165(12) 0.151(10) Uiso 1 1 d D
O8 O 0.0940(6) 0.0708(12) 0.3424(16) 0.124(8) Uiso 1 1 d D
O9 O 0.1772(9) 0.0985(9) 0.2533(15) 0.138(9) Uiso 1 1 d D
O10 O 0.2237(14) 0.1634(13) 0.1551(15) 0.189(14) Uiso 1 1 d D
O11 O 0.3094(7) 0.2130(16) 0.1228(19) 0.172(12) Uiso 1 1 d D
O12 O 0.2229(14) 0.2691(10) 0.094(2) 0.189(13) Uiso 1 1 d D
O13 O 0.0652(13) 0.0829(17) 0.5000 0.138(13) Uiso 1 2 d SD
O14 O 0.5000 0.2588(17) 0.115(2) 0.117(10) Uiso 1 2 d SD
O15 O 0.2628(9) 0.0970(19) 0.5000 0.156(15) Uiso 1 2 d SD
O16 O 0.4250(9) 0.3322(7) 0.107(2) 0.136(9) Uiso 1 1 d D
O17 O 0.2532(8) 0.1508(14) 0.3213(18) 0.162(11) Uiso 1 1 d D
O18 O 0.1711(9) 0.0000 0.3093(19) 0.094(8) Uiso 1 2 d SD
O19 O 0.1558(11) 0.3006(18) 0.2208(19) 0.191(14) Uiso 1 1 d D
O20 O 0.1518(13) 0.4483(12) 0.0000 0.139(13) Uiso 1 2 d SD
O21 O 0.3341(11) 0.3012(10) 0.207(3) 0.194(14) Uiso 1 1 d D
F1 F 0.0000 0.171(4) 0.5000 0.20(3) Uiso 1 4 d S

loop_
_atom_type_symbol
_atom_type_description
_atom_type_scat_dispersion_real
_atom_type_scat_dispersion_imag
_atom_type_scat_source
O O 0.0000 0.0000 'International Tables Vol C Tables 4.2.6.8 and 6.1.1.4'
Si Si 0.0000 0.0000 'International Tables Vol C Tables 4.2.6.8 and 6.1.1.4'
F F 0.0000 0.0000 'International Tables Vol C Tables 4.2.6.8 and 6.1.1.4'

loop_
_geom_angle_atom_site_label_1
_geom_angle_atom_site_label_2
_geom_angle_atom_site_label_3
_geom_angle
_geom_angle_site_symmetry_1
_geom_angle_site_symmetry_3
O4 Si1 O1 108.0(15) . .
O4 Si1 O16 111(2) . .
O1 Si1 O16 107.4(13) . .
O4 Si1 O14 104.1(19) . .
O1 Si1 O14 112.6(15) . .
O16 Si1 O14 113.6(17) . .
O10 Si2 O9 103.1(14) . .
O10 Si2 O17 116.0(19) . .
O9 Si2 O17 106.2(15) . .
O10 Si2 O21 119(2) . 13
O9 Si2 O21 104.0(16) . 13
O17 Si2 O21 107(2) . 13
O12 Si3 O2 104(2) . .
O12 Si3 O10 119(2) . .
O2 Si3 O10 107.4(18) . .
O12 Si3 O11 113.1(19) . .
O2 Si3 O11 104.5(17) . .
O10 Si3 O11 107(2) . .
O13 Si4 O8 106.3(16) . .
O13 Si4 O16 113(2) . 13
O8 Si4 O16 105.4(15) . 13
O13 Si4 O5 113.5(19) . .
O8 Si4 O5 107.9(14) . .
O16 Si4 O5 110.7(18) 13 .
O12 Si5 O6 106.1(17) . .
O12 Si5 O17 100(2) . 13
O6 Si5 O17 109.2(16) . 13
O12 Si5 O19 119(2) . .
O6 Si5 O19 104.1(12) . .
O17 Si5 O19 118(2) 13 .
O18 Si6 O9 105.7(14) . .
O18 Si6 O7 108.8(16) . .
O9 Si6 O7 107.2(14) . .
O18 Si6 O8 115.9(14) . .
O9 Si6 O8 112.2(16) . .
O7 Si6 O8 106.7(14) . .
O19 Si7 O21 117(2) 13 .
O19 Si7 O11 109(2) 13 .
O21 Si7 O11 108(2) . .
O19 Si7 O1 109.0(13) 13 .
O21 Si7 O1 106.8(14) . .
O11 Si7 O1 106.6(13) . .
O7 Si8 O7 110(2) . 10_556
O7 Si8 O3 109.8(15) . .
O7 Si8 O3 109.8(15) 10_556 .
O7 Si8 O15 107.5(15) . .
O7 Si8 O15 107.5(15) 10_556 .
O3 Si8 O15 112(3) . .
O6 Si9 O6 107(2) 10 .
O6 Si9 O20 113.8(13) 10 .
O6 Si9 O20 113.8(13) . .
O6 Si9 O15 109.0(13) 10 13
O6 Si9 O15 109.0(13) . 13
O20 Si9 O15 105(2) . 13
Si1 O1 Si7 138.4(16) . .
Si3 O2 Si3 143(3) . 10
Si8 O3 Si8 160(3) . 11
Si1 O4 Si1 141(3) 10 .
Si4 O5 Si4 139(2) . 12
Si9 O6 Si5 136.0(14) . .
Si8 O7 Si6 148(2) . .
Si4 O8 Si6 138.0(16) . .
Si6 O9 Si2 132.3(17) . .
Si2 O10 Si3 136(2) . .
Si7 O11 Si3 141(2) . .
Si3 O12 Si5 145(2) . .
Si4 O13 Si4 136(3) . 10_556
Si1 O14 Si1 152(3) . 12_655
Si8 O15 Si9 160(4) . 13
Si4 O16 Si1 144.7(17) 13 .
Si5 O17 Si2 139(2) 13 .
Si6 O18 Si6 139.6(18) . 11
Si7 O19 Si5 138(2) 13 .
Si7 O21 Si2 144(2) . 13

loop_
_geom_bond_atom_site_label_1
_geom_bond_atom_site_label_2
_geom_bond_distance
_geom_bond_site_symmetry_2
Si1 O4 1.629(14) .
Si1 O1 1.630(16) .
Si1 O16 1.629(16) .
Si1 O14 1.607(11) .
Si2 O10 1.630(18) .
Si2 O9 1.649(17) .
Si2 O17 1.648(17) .
Si2 O21 1.645(17) 13
Si3 O12 1.625(18) .
Si3 O2 1.646(15) .
Si3 O10 1.632(18) .
Si3 O11 1.646(16) .
Si4 O13 1.663(15) .
Si4 O8 1.641(16) .
Si4 O16 1.624(16) 13
Si4 O5 1.611(13) .
Si5 O12 1.624(17) .
Si5 O6 1.645(15) .
Si5 O17 1.617(18) 13
Si5 O19 1.639(17) .
Si6 O18 1.631(12) .
Si6 O9 1.652(17) .
Si6 O7 1.629(16) .
Si6 O8 1.622(15) .
Si7 O19 1.639(18) 13
Si7 O21 1.647(18) .
Si7 O11 1.646(17) .
Si7 O1 1.647(15) .
Si8 O7 1.622(13) .
Si8 O7 1.622(13) 10_556
Si8 O3 1.615(16) .
Si8 O15 1.580(18) .
Si9 O6 1.633(13) 10
Si9 O6 1.633(13) .
Si9 O20 1.614(19) .
Si9 O15 1.587(17) 13
O2 Si3 1.646(15) 10
O3 Si8 1.615(16) 11
O4 Si1 1.629(14) 10
O5 Si4 1.611(13) 12
O13 Si4 1.663(15) 10_556
O14 Si1 1.607(11) 12_655
O15 Si9 1.587(17) 13
O16 Si4 1.624(16) 13
O17 Si5 1.617(18) 13
O18 Si6 1.631(12) 11
O19 Si7 1.639(18) 13
O21 Si2 1.645(17) 13
